data_4305039
loop_
_publ_author_name
'Suribabu Jammi'
'Laxmidhar Rout'
'Prasenjit Saha'
'Vijay K. Akkilagunta'
'Sridhar Sanyasi'
'Tharmalingam Punniyamurthy'

_publ_section_title
;
Synthesis, Structure and Application of Chiral Copper(II) Coordination
Polymers for Asymmetric Acylation
;
_journal_name_full 'Inorganic Chemistry'
_journal_page_first 5093
_journal_page_last 5098
_journal_paper_doi 10.1021/ic800228c
_journal_volume 47
_journal_year 2008
_chemical_formula_sum 'C21 H31 Cu N O3'
_chemical_formula_weight 409.03
_chemical_name_systematic
;

 ?

;
_space_group_IT_number 19
_symmetry_cell_setting orthorhombic
_symmetry_space_group_name_Hall 'P 2ac 2ab'
_symmetry_space_group_name_H-M 'P 21 21 21'
_atom_sites_solution_hydrogens geom
_atom_sites_solution_primary direct
_atom_sites_solution_secondary difmap
_audit_creation_method SHELXL-97
_cell_angle_alpha 90.00
_cell_angle_beta 90.00
_cell_angle_gamma 90.00
_cell_formula_units_Z 2
_cell_length_a 6.2168(7)
_cell_length_b 16.4734(18)
_cell_length_c 21.668(2)
_cell_measurement_reflns_used 3412
_cell_measurement_temperature 296(2)
_cell_measurement_theta_max 24.74
_cell_measurement_theta_min 6.26
_cell_volume 2219.1(4)
_computing_cell_refinement 'Bruker SMART'
_computing_data_collection 'Bruker SMART'
_computing_data_reduction 'Bruker SAINT'
_computing_molecular_graphics 'Bruker SHELXTL'
_computing_publication_material 'Bruker SHELXTL'
_computing_structure_refinement 'SHELXL-97 (Sheldrick, 1997)'
_computing_structure_solution 'SHELXS-97 (Sheldrick, 1990)'
_diffrn_ambient_temperature 296(2)
_diffrn_measured_fraction_theta_full 0.977
_diffrn_measured_fraction_theta_max 0.977
_diffrn_measurement_device_type 'CCD area detector'
_diffrn_measurement_method 'phi and omega scans'
_diffrn_radiation_monochromator graphite
_diffrn_radiation_source 'fine-focus sealed tube'
_diffrn_radiation_type MoK\a
_diffrn_radiation_wavelength 0.71073
_diffrn_reflns_av_R_equivalents 0.0323
_diffrn_reflns_av_sigmaI/netI 0.0505
_diffrn_reflns_limit_h_max 8
_diffrn_reflns_limit_h_min -8
_diffrn_reflns_limit_k_max 7
_diffrn_reflns_limit_k_min -21
_diffrn_reflns_limit_l_max 25
_diffrn_reflns_limit_l_min -28
_diffrn_reflns_number 13093
_diffrn_reflns_theta_full 28.32
_diffrn_reflns_theta_max 28.32
_diffrn_reflns_theta_min 6.26
_exptl_absorpt_coefficient_mu 0.535
_exptl_absorpt_correction_type none
_exptl_crystal_colour green
_exptl_crystal_density_diffrn 1.132
_exptl_crystal_density_method 'not measured'
_exptl_crystal_description needle
_exptl_crystal_F_000 814
_exptl_crystal_size_max 0.50
_exptl_crystal_size_mid 0.16
_exptl_crystal_size_min 0.10
_refine_diff_density_max 0.274
_refine_diff_density_min -0.242
_refine_diff_density_rms 0.044
_refine_ls_abs_structure_details 'Flack H D (1983), Acta Cryst. A39, 876-881'
_refine_ls_abs_structure_Flack 0.014(13)
_refine_ls_extinction_coef 0.0000(19)
_refine_ls_extinction_expression Fc^*^=kFc[1+0.001xFc^2^\l^3^/sin(2\q)]^-1/4^
_refine_ls_extinction_method SHELXL
_refine_ls_goodness_of_fit_ref 1.016
_refine_ls_hydrogen_treatment mixed
_refine_ls_matrix_type full
_refine_ls_number_parameters 245
_refine_ls_number_reflns 5416
_refine_ls_number_restraints 0
_refine_ls_restrained_S_all 1.016
_refine_ls_R_factor_all 0.0489
_refine_ls_R_factor_gt 0.0360
_refine_ls_shift/su_max 3.402
_refine_ls_shift/su_mean 0.014
_refine_ls_structure_factor_coef Fsqd
_refine_ls_weighting_details 'calc w=1/[\s^2^(Fo^2^)+(0.0387P)^2^+0.0000P] where P=(Fo^2^+2Fc^2^)/3'
_refine_ls_weighting_scheme calc
_refine_ls_wR_factor_gt 0.0785
_refine_ls_wR_factor_ref 0.0848
_reflns_number_gt 4428
_reflns_number_total 5416
_reflns_threshold_expression >2sigma(I)
_cod_data_source_file ic800228c-file001_1.cif
_cod_data_source_block tp2_t-Bu
_cod_depositor_comments
;
The following automatic conversions were performed:
'_symmetry_cell_setting' value 'Orthorhombic' changed to 'orthorhombic'
according to '/home/saulius/struct/CIF-dictionaries/cif_core.dic'
dictionary named 'cif_core.dic' version 2.4.1 from 2010-06-29.

Automatic conversion script
Id: cif_fix_enum 1527 2010-12-29 10:47:43Z saulius 
;
_cod_original_cell_volume 2219.0(4)
_cod_original_formula_sum 'C21 H31 Cu1 N1 O3'
_cod_database_code 4305039

loop_
_symmetry_equiv_pos_as_xyz
'x, y, z'
'-x+1/2, -y, z+1/2'
'-x, y+1/2, -z+1/2'
'x+1/2, -y+1/2, -z'

loop_
_atom_site_label
_atom_site_type_symbol
_atom_site_fract_x
_atom_site_fract_y
_atom_site_fract_z
_atom_site_U_iso_or_equiv
_atom_site_adp_type
_atom_site_occupancy
_atom_site_symmetry_multiplicity
_atom_site_calc_flag
_atom_site_refinement_flags
_atom_site_disorder_assembly
_atom_site_disorder_group
Cu1 Cu -0.00902(5) 0.731046(15) 0.071821(11) 0.03427(10) Uani 1 1 d . . .
C6 C 0.1702(4) 0.72271(15) 0.19334(10) 0.0383(5) Uani 1 1 d . . .
C1 C 0.0521(4) 0.79153(14) 0.21242(10) 0.0407(6) Uani 1 1 d . . .
C3 C 0.1931(4) 0.78217(15) 0.31708(10) 0.0411(6) Uani 1 1 d . . .
C5 C 0.3067(4) 0.68331(15) 0.23717(11) 0.0407(6) Uani 1 1 d . . .
C7 C 0.2127(5) 0.81065(17) 0.38387(11) 0.0483(6) Uani 1 1 d . . .
C2 C 0.0644(4) 0.81930(15) 0.27461(11) 0.0431(6) Uani 1 1 d . . .
H2 H -0.0175 0.8639 0.2865 0.052 Uiso 1 1 calc R . .
C11 C 0.4421(5) 0.60941(17) 0.21838(13) 0.0506(7) Uani 1 1 d . . .
C4 C 0.3104(4) 0.71413(15) 0.29668(11) 0.0433(6) Uani 1 1 d . . .
H4 H 0.3971 0.6878 0.3254 0.052 Uiso 1 1 calc R . .
O1 O 0.1623(3) 0.69397(11) 0.13658(7) 0.0446(4) Uani 1 1 d . . .
C15 C -0.0795(4) 0.83886(15) 0.17182(11) 0.0406(6) Uani 1 1 d . . .
H15 H -0.1585 0.8808 0.1894 0.049 Uiso 1 1 calc R . .
N1 N -0.0986(3) 0.82862(12) 0.11308(9) 0.0362(4) Uani 1 1 d . . .
O3 O 0.0589(3) 0.63747(9) 0.01609(7) 0.0371(4) Uani 1 1 d . . .
O2 O -0.2213(3) 0.76497(10) 0.01170(7) 0.0406(4) Uani 1 1 d . . .
C14 C 0.5984(5) 0.6323(2) 0.16702(16) 0.0684(9) Uani 1 1 d . . .
H14A H 0.5198 0.6540 0.1327 0.103 Uiso 1 1 calc R . .
H14B H 0.6760 0.5849 0.1541 0.103 Uiso 1 1 calc R . .
H14C H 0.6979 0.6722 0.1820 0.103 Uiso 1 1 calc R . .
C16 C -0.2272(4) 0.88449(13) 0.07522(10) 0.0345(5) Uani 1 1 d . . .
H16 H -0.3528 0.9020 0.0991 0.041 Uiso 1 1 calc R . .
C13 C 0.2927(7) 0.54068(19) 0.19675(18) 0.0751(10) Uani 1 1 d . . .
H13A H 0.1858 0.5305 0.2278 0.113 Uiso 1 1 calc R . .
H13B H 0.3755 0.4923 0.1900 0.113 Uiso 1 1 calc R . .
H13C H 0.2233 0.5563 0.1590 0.113 Uiso 1 1 calc R . .
C12 C 0.5777(7) 0.5768(2) 0.27232(17) 0.0848(13) Uani 1 1 d . . .
H12A H 0.6744 0.6183 0.2863 0.127 Uiso 1 1 calc R . .
H12B H 0.6589 0.5305 0.2588 0.127 Uiso 1 1 calc R . .
H12C H 0.4845 0.5611 0.3056 0.127 Uiso 1 1 calc R . .
C10 C 0.1238(10) 0.7466(3) 0.42631(15) 0.1145(18) Uani 1 1 d . . .
H10A H -0.0227 0.7353 0.4153 0.172 Uiso 1 1 calc R . .
H10B H 0.1295 0.7658 0.4681 0.172 Uiso 1 1 calc R . .
H10C H 0.2079 0.6980 0.4226 0.172 Uiso 1 1 calc R . .
C18 C 0.0024(8) 1.00372(18) 0.10967(15) 0.0740(9) Uani 1 1 d . . .
H18A H 0.1073 0.9686 0.1282 0.111 Uiso 1 1 calc R . .
H18B H -0.1073 1.0164 0.1393 0.111 Uiso 1 1 calc R . .
H18C H 0.0708 1.0529 0.0963 0.111 Uiso 1 1 calc R . .
C17 C -0.0994(5) 0.96105(16) 0.05402(12) 0.0440(6) Uani 1 1 d . . .
C20 C -0.2563(6) 1.02071(17) 0.02469(17) 0.0674(9) Uani 1 1 d . . .
H20A H -0.1841 1.0712 0.0168 0.101 Uiso 1 1 calc R . .
H20B H -0.3748 1.0299 0.0523 0.101 Uiso 1 1 calc R . .
H20C H -0.3090 0.9987 -0.0134 0.101 Uiso 1 1 calc R . .
C8 C 0.0980(8) 0.8915(2) 0.39415(16) 0.0870(13) Uani 1 1 d . . .
H8A H -0.0516 0.8857 0.3841 0.130 Uiso 1 1 calc R . .
H8B H 0.1612 0.9322 0.3682 0.130 Uiso 1 1 calc R . .
H8C H 0.1123 0.9073 0.4366 0.130 Uiso 1 1 calc R . .
C9 C 0.4505(7) 0.8250(3) 0.39951(19) 0.0986(14) Uani 1 1 d . . .
H9A H 0.4624 0.8449 0.4410 0.148 Uiso 1 1 calc R . .
H9B H 0.5097 0.8643 0.3715 0.148 Uiso 1 1 calc R . .
H9C H 0.5282 0.7749 0.3958 0.148 Uiso 1 1 calc R . .
C19 C 0.0737(6) 0.9375(2) 0.00837(19) 0.0804(12) Uani 1 1 d . . .
H19A H 0.0090 0.9114 -0.0266 0.121 Uiso 1 1 calc R . .
H19B H 0.1731 0.9009 0.0277 0.121 Uiso 1 1 calc R . .
H19C H 0.1489 0.9853 -0.0050 0.121 Uiso 1 1 calc R . .
C21 C 0.1959(4) 0.66556(14) -0.01982(11) 0.0332(5) Uani 1 1 d . . .

loop_
_atom_site_aniso_label
_atom_site_aniso_U_11
_atom_site_aniso_U_22
_atom_site_aniso_U_33
_atom_site_aniso_U_23
_atom_site_aniso_U_13
_atom_site_aniso_U_12
Cu1 0.04182(16) 0.03506(14) 0.02593(13) -0.00576(10) -0.00072(14) 0.00458(15)
C6 0.0444(13) 0.0408(13) 0.0297(11) -0.0042(10) -0.0035(10) 0.0045(11)
C1 0.0543(16) 0.0419(12) 0.0260(10) -0.0054(9) -0.0067(10) 0.0097(11)
C3 0.0520(14) 0.0447(14) 0.0265(11) -0.0007(10) -0.0042(10) 0.0013(12)
C5 0.0458(14) 0.0412(13) 0.0351(12) 0.0019(10) -0.0041(11) 0.0033(12)
C7 0.0679(18) 0.0509(14) 0.0262(12) -0.0010(11) -0.0084(12) -0.0016(14)
C2 0.0572(16) 0.0433(13) 0.0288(12) -0.0053(10) -0.0030(10) 0.0106(11)
C11 0.0588(19) 0.0497(14) 0.0433(14) -0.0017(12) -0.0046(12) 0.0156(13)
C4 0.0519(14) 0.0459(15) 0.0321(12) 0.0062(10) -0.0085(11) 0.0019(12)
O1 0.0560(11) 0.0488(10) 0.0289(8) -0.0098(8) -0.0053(8) 0.0170(9)
C15 0.0524(14) 0.0390(12) 0.0304(12) -0.0084(10) -0.0035(10) 0.0095(11)
N1 0.0437(11) 0.0363(10) 0.0286(10) -0.0043(8) -0.0052(8) 0.0081(9)
O3 0.0424(10) 0.0374(8) 0.0316(8) -0.0041(7) 0.0072(7) 0.0012(7)
O2 0.0479(9) 0.0382(9) 0.0358(9) -0.0116(8) -0.0098(7) 0.0057(8)
C14 0.0576(18) 0.085(2) 0.063(2) -0.0098(18) 0.0033(16) 0.0173(18)
C16 0.0392(12) 0.0367(11) 0.0275(11) -0.0061(10) -0.0041(10) 0.0085(10)
C13 0.091(3) 0.0425(16) 0.092(3) -0.0071(17) -0.003(2) 0.0078(18)
C12 0.105(3) 0.086(2) 0.064(2) -0.0026(18) -0.018(2) 0.053(2)
C10 0.199(5) 0.102(3) 0.0420(19) 0.000(2) 0.014(2) -0.045(3)
C18 0.097(2) 0.0508(15) 0.074(2) -0.0065(14) -0.038(2) -0.015(2)
C17 0.0529(15) 0.0349(12) 0.0443(15) -0.0044(11) -0.0078(12) -0.0026(11)
C20 0.085(2) 0.0408(15) 0.076(2) 0.0083(14) -0.0305(19) -0.0032(16)
C8 0.131(4) 0.085(2) 0.0452(18) -0.0298(18) -0.0180(19) 0.030(2)
C9 0.094(3) 0.125(3) 0.076(2) -0.034(2) -0.039(2) 0.010(3)
C19 0.081(3) 0.0577(19) 0.102(3) -0.0002(19) 0.034(2) -0.0188(17)
C21 0.0339(12) 0.0362(12) 0.0296(11) -0.0058(9) -0.0011(9) 0.0030(10)

loop_
_atom_type_symbol
_atom_type_description
_atom_type_scat_dispersion_real
_atom_type_scat_dispersion_imag
_atom_type_scat_source
C C 0.0033 0.0016 'International Tables Vol C Tables 4.2.6.8 and 6.1.1.4'
H H 0.0000 0.0000 'International Tables Vol C Tables 4.2.6.8 and 6.1.1.4'
N N 0.0061 0.0033 'International Tables Vol C Tables 4.2.6.8 and 6.1.1.4'
O O 0.0106 0.0060 'International Tables Vol C Tables 4.2.6.8 and 6.1.1.4'
Cu Cu 0.3201 1.2651 'International Tables Vol C Tables 4.2.6.8 and 6.1.1.4'

loop_
_geom_angle_atom_site_label_1
_geom_angle_atom_site_label_2
_geom_angle_atom_site_label_3
_geom_angle
_geom_angle_site_symmetry_1
_geom_angle_site_symmetry_3
_geom_angle_publ_flag
O1 Cu1 N1 95.12(7) . . ?
O1 Cu1 O2 171.88(8) . . ?
N1 Cu1 O2 82.77(7) . . ?
O1 Cu1 O3 94.66(7) . . ?
N1 Cu1 O3 170.13(7) . . ?
O2 Cu1 O3 87.72(7) . . ?
O1 C6 C1 122.8(2) . . ?
O1 C6 C5 118.6(2) . . ?
C1 C6 C5 118.6(2) . . ?
C6 C1 C2 120.4(2) . . ?
C6 C1 C15 123.6(2) . . ?
C2 C1 C15 115.9(2) . . ?
C2 C3 C4 116.7(2) . . ?
C2 C3 C7 123.3(2) . . ?
C4 C3 C7 120.1(2) . . ?
C4 C5 C6 117.5(2) . . ?
C4 C5 C11 121.9(2) . . ?
C6 C5 C11 120.6(2) . . ?
C10 C7 C3 109.6(2) . . ?
C10 C7 C8 110.5(3) . . ?
C3 C7 C8 111.7(2) . . ?
C10 C7 C9 109.1(4) . . ?
C3 C7 C9 109.5(3) . . ?
C8 C7 C9 106.5(3) . . ?
C3 C2 C1 121.7(2) . . ?
C14 C11 C5 110.3(2) . . ?
C14 C11 C13 110.1(3) . . ?
C5 C11 C13 109.5(2) . . ?
C14 C11 C12 107.0(3) . . ?
C5 C11 C12 112.1(2) . . ?
C13 C11 C12 107.8(3) . . ?
C5 C4 C3 125.1(2) . . ?
C6 O1 Cu1 127.28(15) . . ?
N1 C15 C1 126.0(2) . . ?
C15 N1 C16 121.26(19) . . ?
C15 N1 Cu1 122.83(17) . . ?
C16 N1 Cu1 114.95(14) . . ?
C21 O3 Cu1 103.62(14) . . ?
C21 O2 Cu1 116.36(14) 4_465 . ?
N1 C16 C21 105.66(18) . 4_465 ?
N1 C16 C17 113.2(2) . . ?
C21 C16 C17 111.29(19) 4_465 . ?
C19 C17 C20 110.4(3) . . ?
C19 C17 C18 109.8(3) . . ?
C20 C17 C18 107.3(2) . . ?
C19 C17 C16 110.4(2) . . ?
C20 C17 C16 108.6(2) . . ?
C18 C17 C16 110.5(2) . . ?
O3 C21 O2 121.8(2) . 4_565 ?
O3 C21 C16 120.3(2) . 4_565 ?
O2 C21 C16 117.9(2) 4_565 4_565 ?

loop_
_geom_bond_atom_site_label_1
_geom_bond_atom_site_label_2
_geom_bond_distance
_geom_bond_site_symmetry_2
_geom_bond_publ_flag
Cu1 O1 1.8644(17) . ?
Cu1 N1 1.9216(19) . ?
Cu1 O2 1.9365(16) . ?
Cu1 O3 2.0032(15) . ?
C6 O1 1.319(3) . ?
C6 C1 1.413(3) . ?
C6 C5 1.429(3) . ?
C1 C2 1.425(3) . ?
C1 C15 1.432(3) . ?
C3 C2 1.365(3) . ?
C3 C4 1.408(3) . ?
C3 C7 1.526(3) . ?
C5 C4 1.386(3) . ?
C5 C11 1.535(4) . ?
C7 C10 1.504(5) . ?
C7 C8 1.527(5) . ?
C7 C9 1.535(5) . ?
C11 C14 1.524(5) . ?
C11 C13 1.538(4) . ?
C11 C12 1.538(4) . ?
C15 N1 1.289(3) . ?
N1 C16 1.470(3) . ?
O3 C21 1.243(3) . ?
O2 C21 1.267(3) 4_465 ?
C16 C21 1.533(3) 4_465 ?
C16 C17 1.560(4) . ?
C18 C17 1.533(4) . ?
C17 C19 1.512(4) . ?
C17 C20 1.523(4) . ?
C21 O2 1.267(3) 4_565 ?
C21 C16 1.533(3) 4_565 ?
